data_4505883
loop_
_publ_author_name
'Zang, Shuang-Quan'
'Cao, Li-Hui'
'Liang, Ran'
'Hou, Hong-Wei'
'Mak, Thomas C. W.'

_publ_section_title
;
 Divalent Zinc, Cobalt, and Cadmium Coordination Polymers of a New
 Flexible Trifunctional Ligand: Syntheses, Crystal Structures, and
 Properties
;
_journal_issue 4
_journal_name_full 'Crystal Growth &amp; Design'
_journal_page_first 1830
_journal_paper_doi 10.1021/cg2013733
_journal_volume 12
_journal_year 2012
_chemical_formula_moiety 'C13 H9 N O5 S Zn'
_chemical_formula_sum 'C13 H9 N O5 S Zn'
_chemical_formula_weight 356.64
_chemical_name_systematic
;

 ?

;
_space_group_IT_number 14
_symmetry_cell_setting monoclinic
_symmetry_space_group_name_Hall '-P 2ybc'
_symmetry_space_group_name_H-M 'P 1 21/c 1'
_atom_sites_solution_hydrogens geom
_atom_sites_solution_primary direct
_atom_sites_solution_secondary difmap
_audit_creation_method SHELXL-97
_cell_angle_alpha 90.00
_cell_angle_beta 94.873(2)
_cell_angle_gamma 90.00
_cell_formula_units_Z 4
_cell_length_a 10.9338(10)
_cell_length_b 12.3885(12)
_cell_length_c 9.6317(9)
_cell_measurement_reflns_used 3640
_cell_measurement_temperature 296(2)
_cell_measurement_theta_max 27.992
_cell_measurement_theta_min 3.374
_cell_volume 1299.9(2)
_computing_cell_refinement 'SAINT (Bruker, 2005)'
_computing_data_collection 'APEX2 (Bruker, 2005)'
_computing_data_reduction 'SAINT (Bruker, 2005)'
_computing_molecular_graphics 'DIAMOND(Brandendurg, 2010)'
_computing_publication_material 'SHELXTL (Sheldrick, 2008)'
_computing_structure_refinement 'SHELXL97 (Sheldrick, 2008)'
_computing_structure_solution 'SHELXS97 (Sheldrick, 2008)'
_diffrn_ambient_temperature 296(2)
_diffrn_measured_fraction_theta_full 1.000
_diffrn_measured_fraction_theta_max 1.000
_diffrn_measurement_device_type 'Bruker Smart APEX II CCD area detector'
_diffrn_measurement_method '\w scans'
_diffrn_radiation_monochromator graphite
_diffrn_radiation_source 'fine-focus sealed tube'
_diffrn_radiation_type MoK\a
_diffrn_radiation_wavelength 0.71073
_diffrn_reflns_av_R_equivalents 0.0690
_diffrn_reflns_av_sigmaI/netI 0.0531
_diffrn_reflns_limit_h_max 12
_diffrn_reflns_limit_h_min -13
_diffrn_reflns_limit_k_max 14
_diffrn_reflns_limit_k_min -14
_diffrn_reflns_limit_l_max 6
_diffrn_reflns_limit_l_min -11
_diffrn_reflns_number 6947
_diffrn_reflns_theta_full 25.00
_diffrn_reflns_theta_max 25.00
_diffrn_reflns_theta_min 1.87
_diffrn_standards_number 0
_exptl_absorpt_coefficient_mu 2.071
_exptl_absorpt_correction_T_max 0.7069
_exptl_absorpt_correction_T_min 0.6822
_exptl_absorpt_correction_type multi-scan
_exptl_absorpt_process_details 'SADABS(Bruker, 2005)'
_exptl_crystal_colour colourless
_exptl_crystal_density_diffrn 1.822
_exptl_crystal_density_method 'not measured'
_exptl_crystal_description block
_exptl_crystal_F_000 720
_exptl_crystal_size_max 0.20
_exptl_crystal_size_mid 0.19
_exptl_crystal_size_min 0.18
_refine_diff_density_max 0.759
_refine_diff_density_min -0.375
_refine_diff_density_rms 0.091
_refine_ls_extinction_method none
_refine_ls_goodness_of_fit_ref 1.035
_refine_ls_hydrogen_treatment constr
_refine_ls_matrix_type full
_refine_ls_number_parameters 190
_refine_ls_number_reflns 2290
_refine_ls_number_restraints 0
_refine_ls_restrained_S_all 1.035
_refine_ls_R_factor_all 0.0428
_refine_ls_R_factor_gt 0.0350
_refine_ls_shift/su_max 0.000
_refine_ls_shift/su_mean 0.000
_refine_ls_structure_factor_coef Fsqd
_refine_ls_weighting_details 'calc w=1/[\s^2^(Fo^2^)+(0.0516P)^2^+0.0710P] where P=(Fo^2^+2Fc^2^)/3'
_refine_ls_weighting_scheme calc
_refine_ls_wR_factor_gt 0.0863
_refine_ls_wR_factor_ref 0.0898
_reflns_number_gt 1984
_reflns_number_total 2290
_reflns_threshold_expression >2sigma(I)
_cod_data_source_file cg2013733_si_002.cif
_cod_data_source_block compound1
_cod_depositor_comments
;
The following automatic conversions were performed:

'_symmetry_cell_setting' value 'Monoclinic' changed to 'monoclinic'
according to /home/saulius/struct/CIF-dictionaries/cif_core.dic
dictionary named 'cif_core.dic' version 2.4.1 from 2010-06-29.

Automatic conversion script
Id: cif_fix_values 1715 2011-07-08 13:25:40Z adriana 
;
_cod_original_sg_symbol_H-M P2(1)/c
_cod_database_code 4505883

loop_
_symmetry_equiv_pos_as_xyz
'x, y, z'
'-x, y+1/2, -z+1/2'
'-x, -y, -z'
'x, -y-1/2, z-1/2'

loop_
_atom_site_label
_atom_site_type_symbol
_atom_site_fract_x
_atom_site_fract_y
_atom_site_fract_z
_atom_site_U_iso_or_equiv
_atom_site_adp_type
_atom_site_occupancy
_atom_site_symmetry_multiplicity
_atom_site_calc_flag
_atom_site_refinement_flags
Zn1 Zn -0.12669(3) 0.03333(3) 0.07072(3) 0.01836(15) Uani 1 1 d .
O1 O 0.00684(19) 0.04476(16) 0.2211(2) 0.0236(5) Uani 1 1 d .
O2 O 0.18054(19) 0.01680(17) 0.1180(2) 0.0257(5) Uani 1 1 d .
O3 O 0.0471(2) 0.19653(18) 0.7136(2) 0.0299(5) Uani 1 1 d .
O4 O 0.19129(19) 0.10237(17) 0.8371(2) 0.0260(5) Uani 1 1 d .
N1 N 0.7338(2) 0.3716(2) 0.6292(3) 0.0218(6) Uani 1 1 d .
S2 S 0.43046(7) 0.15001(7) 0.75560(8) 0.0263(2) Uani 1 1 d .
O1W O -0.0462(2) 0.17648(17) -0.0185(2) 0.0314(6) Uani 1 1 d .
H1WA H -0.0158 0.1814 -0.0919 0.047 Uiso 1 1 d R
H1WB H -0.0099 0.2121 0.0440 0.047 Uiso 1 1 d R
C1 C 0.1223(3) 0.0427(2) 0.2196(3) 0.0187(7) Uani 1 1 d .
C2 C 0.1967(3) 0.0727(2) 0.3523(3) 0.0183(6) Uani 1 1 d .
C3 C 0.1414(2) 0.0981(2) 0.4718(3) 0.0180(6) Uani 1 1 d .
H3 H 0.0562 0.0982 0.4693 0.022 Uiso 1 1 calc R
C4 C 0.2098(3) 0.1237(2) 0.5957(3) 0.0172(6) Uani 1 1 d .
C5 C 0.3385(3) 0.1249(2) 0.5978(3) 0.0181(6) Uani 1 1 d .
C6 C 0.3935(3) 0.1022(2) 0.4763(3) 0.0228(7) Uani 1 1 d .
H6 H 0.4786 0.1048 0.4768 0.027 Uiso 1 1 calc R
C7 C 0.3243(3) 0.0759(3) 0.3556(3) 0.0235(7) Uani 1 1 d .
H7 H 0.3627 0.0601 0.2755 0.028 Uiso 1 1 calc R
C8 C 0.5470(3) 0.2338(2) 0.6984(3) 0.0209(7) Uani 1 1 d .
C9 C 0.6668(3) 0.2174(3) 0.7515(4) 0.0316(8) Uani 1 1 d .
H9 H 0.6867 0.1597 0.8109 0.038 Uiso 1 1 calc R
C10 C 0.7566(3) 0.2878(3) 0.7153(4) 0.0323(8) Uani 1 1 d .
H10 H 0.8369 0.2765 0.7525 0.039 Uiso 1 1 calc R
C11 C 0.6166(3) 0.3875(2) 0.5792(3) 0.0216(7) Uani 1 1 d .
H11 H 0.5988 0.4463 0.5208 0.026 Uiso 1 1 calc R
C12 C 0.5220(3) 0.3214(2) 0.6101(3) 0.0223(7) Uani 1 1 d .
H12 H 0.4423 0.3349 0.5725 0.027 Uiso 1 1 calc R
C13 C 0.1437(3) 0.1433(2) 0.7248(3) 0.0195(6) Uani 1 1 d .

loop_
_atom_site_aniso_label
_atom_site_aniso_U_11
_atom_site_aniso_U_22
_atom_site_aniso_U_33
_atom_site_aniso_U_23
_atom_site_aniso_U_13
_atom_site_aniso_U_12
Zn1 0.0155(2) 0.0264(2) 0.0126(2) -0.00329(14) -0.00188(14) 0.00265(13)
O1 0.0196(12) 0.0312(12) 0.0191(12) -0.0002(9) -0.0044(9) -0.0031(9)
O2 0.0278(12) 0.0342(13) 0.0143(11) -0.0063(10) -0.0027(10) 0.0000(9)
O3 0.0293(13) 0.0360(13) 0.0252(13) -0.0023(10) 0.0061(10) 0.0106(10)
O4 0.0282(12) 0.0330(12) 0.0157(12) 0.0031(10) -0.0037(10) -0.0094(9)
N1 0.0181(13) 0.0260(14) 0.0209(14) 0.0046(11) 0.0001(11) -0.0022(10)
S2 0.0244(4) 0.0378(5) 0.0156(4) 0.0041(3) -0.0056(3) -0.0147(3)
O1W 0.0390(14) 0.0359(13) 0.0196(12) 0.0000(10) 0.0037(10) -0.0096(10)
C1 0.0284(17) 0.0122(14) 0.0144(16) -0.0012(12) -0.0043(13) -0.0018(12)
C2 0.0190(15) 0.0189(14) 0.0162(15) -0.0023(12) -0.0033(12) -0.0010(12)
C3 0.0128(14) 0.0219(15) 0.0187(15) -0.0017(13) -0.0026(12) 0.0003(11)
C4 0.0204(15) 0.0158(14) 0.0153(15) 0.0008(12) 0.0007(12) -0.0018(11)
C5 0.0189(14) 0.0172(14) 0.0172(15) -0.0003(12) -0.0040(12) -0.0038(11)
C6 0.0148(15) 0.0320(17) 0.0212(16) -0.0045(14) -0.0017(13) -0.0025(12)
C7 0.0217(16) 0.0329(17) 0.0161(16) -0.0042(14) 0.0029(13) -0.0026(13)
C8 0.0186(15) 0.0269(16) 0.0171(15) -0.0003(13) 0.0015(12) -0.0064(12)
C9 0.0249(17) 0.0341(18) 0.035(2) 0.0184(16) -0.0043(15) -0.0033(14)
C10 0.0178(16) 0.044(2) 0.034(2) 0.0182(17) -0.0053(15) -0.0019(14)
C11 0.0209(15) 0.0234(15) 0.0202(16) 0.0025(13) -0.0005(13) 0.0016(12)
C12 0.0146(15) 0.0308(17) 0.0209(16) 0.0023(13) -0.0020(13) 0.0011(12)
C13 0.0216(16) 0.0190(14) 0.0179(16) -0.0049(13) 0.0024(13) -0.0064(12)

loop_
_atom_type_symbol
_atom_type_description
_atom_type_scat_dispersion_real
_atom_type_scat_dispersion_imag
_atom_type_scat_source
C C 0.0033 0.0016 'International Tables Vol C Tables 4.2.6.8 and 6.1.1.4'
H H 0.0000 0.0000 'International Tables Vol C Tables 4.2.6.8 and 6.1.1.4'
N N 0.0061 0.0033 'International Tables Vol C Tables 4.2.6.8 and 6.1.1.4'
O O 0.0106 0.0060 'International Tables Vol C Tables 4.2.6.8 and 6.1.1.4'
Zn Zn 0.2839 1.4301 'International Tables Vol C Tables 4.2.6.8 and 6.1.1.4'
S S 0.1246 0.1234 'International Tables Vol C Tables 4.2.6.8 and 6.1.1.4'

loop_
_geom_angle_atom_site_label_1
_geom_angle_atom_site_label_2
_geom_angle_atom_site_label_3
_geom_angle
_geom_angle_site_symmetry_1
_geom_angle_site_symmetry_3
O2 Zn1 O1 147.96(9) 3 .
O2 Zn1 N1 105.38(10) 3 4_465
O1 Zn1 N1 106.23(9) . 4_465
O2 Zn1 O4 93.09(9) 3 3_556
O1 Zn1 O4 90.10(8) . 3_556
N1 Zn1 O4 93.45(9) 4_465 3_556
O2 Zn1 O1W 89.54(9) 3 .
O1 Zn1 O1W 86.14(8) . .
N1 Zn1 O1W 88.63(9) 4_465 .
O4 Zn1 O1W 176.09(8) 3_556 .
C1 O1 Zn1 131.9(2) . .
C1 O2 Zn1 132.1(2) . 3
C13 O4 Zn1 124.45(18) . 3_556
C10 N1 C11 117.2(3) . .
C10 N1 Zn1 120.9(2) . 4_666
C11 N1 Zn1 121.9(2) . 4_666
C8 S2 C5 101.92(14) . .
Zn1 O1W H1WA 127.9 . .
Zn1 O1W H1WB 109.5 . .
H1WA O1W H1WB 113.1 . .
O2 C1 O1 126.1(3) . .
O2 C1 C2 116.9(3) . .
O1 C1 C2 117.0(3) . .
C3 C2 C7 118.9(3) . .
C3 C2 C1 121.4(3) . .
C7 C2 C1 119.7(3) . .
C2 C3 C4 121.7(3) . .
C2 C3 H3 119.2 . .
C4 C3 H3 119.2 . .
C3 C4 C5 118.7(3) . .
C3 C4 C13 118.9(2) . .
C5 C4 C13 122.4(3) . .
C6 C5 C4 119.4(3) . .
C6 C5 S2 120.1(2) . .
C4 C5 S2 120.5(2) . .
C7 C6 C5 121.0(3) . .
C7 C6 H6 119.5 . .
C5 C6 H6 119.5 . .
C6 C7 C2 120.4(3) . .
C6 C7 H7 119.8 . .
C2 C7 H7 119.8 . .
C9 C8 C12 118.3(3) . .
C9 C8 S2 118.9(2) . .
C12 C8 S2 122.6(2) . .
C8 C9 C10 119.1(3) . .
C8 C9 H9 120.5 . .
C10 C9 H9 120.5 . .
N1 C10 C9 123.2(3) . .
N1 C10 H10 118.4 . .
C9 C10 H10 118.4 . .
N1 C11 C12 123.2(3) . .
N1 C11 H11 118.4 . .
C12 C11 H11 118.4 . .
C11 C12 C8 119.0(3) . .
C11 C12 H12 120.5 . .
C8 C12 H12 120.5 . .
O3 C13 O4 124.8(3) . .
O3 C13 C4 118.5(3) . .
O4 C13 C4 116.7(3) . .

loop_
_geom_bond_atom_site_label_1
_geom_bond_atom_site_label_2
_geom_bond_distance
_geom_bond_site_symmetry_2
Zn1 O2 1.963(2) 3
Zn1 O1 1.972(2) .
Zn1 N1 2.044(2) 4_465
Zn1 O4 2.054(2) 3_556
Zn1 O1W 2.188(2) .
O1 C1 1.264(4) .
O2 C1 1.254(4) .
O2 Zn1 1.963(2) 3
O3 C13 1.242(4) .
O4 C13 1.266(3) .
O4 Zn1 2.054(2) 3_556
N1 C10 1.339(4) .
N1 C11 1.344(4) .
N1 Zn1 2.044(2) 4_666
S2 C8 1.768(3) .
S2 C5 1.777(3) .
O1W H1WA 0.8085 .
O1W H1WB 0.8200 .
C1 C2 1.503(4) .
C2 C3 1.382(4) .
C2 C7 1.393(4) .
C3 C4 1.390(4) .
C3 H3 0.9300 .
C4 C5 1.405(4) .
C4 C13 1.509(4) .
C5 C6 1.389(4) .
C6 C7 1.371(4) .
C6 H6 0.9300 .
C7 H7 0.9300 .
C8 C9 1.380(4) .
C8 C12 1.391(4) .
C9 C10 1.381(4) .
C9 H9 0.9300 .
C10 H10 0.9300 .
C11 C12 1.372(4) .
C11 H11 0.9300 .
C12 H12 0.9300 .

loop_
_geom_hbond_atom_site_label_D
_geom_hbond_atom_site_label_H
_geom_hbond_atom_site_label_A
_geom_hbond_distance_DH
_geom_hbond_distance_HA
_geom_hbond_distance_DA
_geom_hbond_angle_DHA
_geom_hbond_site_symmetry_A
O1W H1WA O3 0.81 2.06 2.865(3) 175.3 1_554
O1W H1WB O3 0.82 2.04 2.850(3) 168.8 4_565

loop_
_geom_torsion_atom_site_label_1
_geom_torsion_atom_site_label_2
_geom_torsion_atom_site_label_3
_geom_torsion_atom_site_label_4
_geom_torsion
_geom_torsion_site_symmetry_1
O2 Zn1 O1 C1 23.6(3) 3
N1 Zn1 O1 C1 -146.8(2) 4_465
O4 Zn1 O1 C1 119.6(2) 3_556
O1W Zn1 O1 C1 -59.4(2) .
Zn1 O2 C1 O1 -2.1(4) 3
Zn1 O2 C1 C2 177.14(18) 3
Zn1 O1 C1 O2 -10.9(4) .
Zn1 O1 C1 C2 169.83(18) .
O2 C1 C2 C3 -177.3(3) .
O1 C1 C2 C3 2.0(4) .
O2 C1 C2 C7 3.1(4) .
O1 C1 C2 C7 -177.6(3) .
C7 C2 C3 C4 -1.9(4) .
C1 C2 C3 C4 178.6(2) .
C2 C3 C4 C5 0.9(4) .
C2 C3 C4 C13 -175.9(3) .
C3 C4 C5 C6 0.8(4) .
C13 C4 C5 C6 177.6(3) .
C3 C4 C5 S2 -176.7(2) .
C13 C4 C5 S2 0.1(4) .
C8 S2 C5 C6 42.7(3) .
C8 S2 C5 C4 -139.9(2) .
C4 C5 C6 C7 -1.6(5) .
S2 C5 C6 C7 175.8(2) .
C5 C6 C7 C2 0.7(5) .
C3 C2 C7 C6 1.1(5) .
C1 C2 C7 C6 -179.4(3) .
C5 S2 C8 C9 -138.6(3) .
C5 S2 C8 C12 46.7(3) .
C12 C8 C9 C10 -0.1(5) .
S2 C8 C9 C10 -175.1(3) .
C11 N1 C10 C9 1.4(5) .
Zn1 N1 C10 C9 -176.1(3) 4_666
C8 C9 C10 N1 -0.7(6) .
C10 N1 C11 C12 -1.3(5) .
Zn1 N1 C11 C12 176.1(2) 4_666
N1 C11 C12 C8 0.6(5) .
C9 C8 C12 C11 0.1(5) .
S2 C8 C12 C11 174.9(2) .
Zn1 O4 C13 O3 75.3(3) 3_556
Zn1 O4 C13 C4 -103.8(3) 3_556
C3 C4 C13 O3 -41.5(4) .
C5 C4 C13 O3 141.7(3) .
C3 C4 C13 O4 137.6(3) .
C5 C4 C13 O4 -39.1(4) .
